data_2009103
loop_
_publ_author_name
'Doriguetto, Ant\^onio C.'
'Fernandes, Nelson G.'

_publ_section_title
;
 Manganese-rich natural Franklinite
;
_journal_issue 11
_journal_name_full 'Acta Crystallographica Section C'
_journal_page_first 1751
_journal_page_last 1753
_journal_paper_doi 10.1107/S0108270199010045
_journal_volume 55
_journal_year 1999
_chemical_formula_iupac '(Zn0.65 Mn0.35) Fe2 O4'
_chemical_formula_moiety 'Zn0.68 Mn0.36 Fe1.96 O4'
_chemical_formula_structural 'Zn0.68 Mn0.36 Fe1.96 O4'
_chemical_formula_sum 'Fe1.96 Mn0.36 O4 Zn0.68'
_chemical_formula_weight 237.7
_chemical_name_common Franklinite
_chemical_name_systematic
;
Zinc Iron Oxide
;
_space_group_IT_number 227
_symmetry_cell_setting cubic
_symmetry_space_group_name_Hall '-F 4vw 2vw 3'
_symmetry_space_group_name_H-M 'F d -3 m :2'
_cell_angle_alpha 90
_cell_angle_beta 90
_cell_angle_gamma 90
_cell_formula_units_Z 8
_cell_length_a 8.4551(3)
_cell_length_b 8.4551(3)
_cell_length_c 8.4551(3)
_cell_measurement_reflns_used 90
_cell_measurement_temperature 293(2)
_cell_measurement_theta_max 32.0
_cell_measurement_theta_min 23.6
_cell_volume 604.44(4)
_computing_cell_refinement XSCANS
_computing_data_collection 'XSCANS (Siemens, 1991)'
_computing_data_reduction XSCANS
_computing_molecular_graphics 'ORTEPIII (Burnett & Johnson, 1996)'
_computing_publication_material 'PLATON (Spek, 1990)'
_computing_structure_refinement 'JANA'98 (Petricek & Dusek, 1998)'
_computing_structure_solution 'XS in SHELXTL/PC (Sheldrick, 1990)'
_diffrn_ambient_temperature 298(2)
_diffrn_measurement_device_type 'Siemens P4'
_diffrn_measurement_method \q-2\q
_diffrn_radiation_monochromator Graphite
_diffrn_radiation_source 'fine_focus sealed tube'
_diffrn_radiation_type MoK\a
_diffrn_radiation_wavelength 0.71073
_diffrn_reflns_av_R_equivalents 0.060
_diffrn_reflns_av_sigmaI/netI 0.0366
_diffrn_reflns_limit_h_max 19
_diffrn_reflns_limit_h_min -11
_diffrn_reflns_limit_k_max 19
_diffrn_reflns_limit_k_min -11
_diffrn_reflns_limit_l_max 19
_diffrn_reflns_limit_l_min -11
_diffrn_reflns_number 1393
_diffrn_reflns_reduction_process
;
 ?
;
_diffrn_reflns_theta_max 56.76
_diffrn_reflns_theta_min 4.17
_diffrn_standards_decay_% 0.5
_diffrn_standards_interval_count 297
_diffrn_standards_number 3
_exptl_absorpt_coefficient_mu 15.94
_exptl_absorpt_correction_T_max 0.315
_exptl_absorpt_correction_T_min 0.257
_exptl_absorpt_correction_type sphere
_exptl_absorpt_process_details '(Flack & Vincent, 1978)'
_exptl_crystal_colour Black
_exptl_crystal_density_diffrn 5.222
_exptl_crystal_density_method 'not measured'
_exptl_crystal_description spherical
_exptl_crystal_F_000 898.88
_exptl_crystal_size_rad 0.06
_refine_diff_density_max 1.75
_refine_diff_density_min -0.98
_refine_ls_extinction_coef 0.100(10)
_refine_ls_extinction_method 'Becker & Coppens (1974), type 1, Gaussian isotropic'
_refine_ls_goodness_of_fit_ref 1.30
_refine_ls_hydrogen_treatment none
_refine_ls_matrix_type full
_refine_ls_number_parameters 9
_refine_ls_number_reflns 236
_refine_ls_number_restraints 0
_refine_ls_restrained_S_all 1.30
_refine_ls_R_factor_all 0.018
_refine_ls_R_factor_gt 0.017
_refine_ls_shift/su_max 0.003
_refine_ls_shift/su_mean 0.000
_refine_ls_structure_factor_coef Fsqd
_refine_ls_weighting_details 'w = 1/\s^2^(F~o~^2^)'
_refine_ls_weighting_scheme sigma
_refine_ls_wR_factor_ref 0.026
_reflns_number_gt 235
_reflns_number_total 236
_reflns_threshold_expression I>0
_cod_data_source_file br1249.cif
_cod_data_source_block frank1
_cod_depositor_comments
;
The following automatic conversions were performed:
'_symmetry_cell_setting' value 'Cubic' changed to 'cubic' according to
'/home/saulius/struct/CIF-dictionaries/cif_core.dic' dictionary named
'cif_core.dic' version 2.4.1 from 2010-06-29.

Automatic conversion script
Id: cif_fix_enum 1527 2010-12-29 10:47:43Z saulius 

The following automatic conversions were performed:

'_symmetry_cell_setting' value 'Cubic' changed to 'cubic' according
to /home/saulius/struct/CIF-dictionaries/cif_core.dic dictionary
named 'cif_core.dic' version 2.4.1 from 2010-06-29.

Automatic conversion script
Id: cif_fix_values 1715 2011-07-08 13:25:40Z adriana 
;
_cod_original_cell_volume 604.44
_cod_original_sg_symbol_H-M 'F d -3 m'
_cod_database_code 2009103

loop_
_symmetry_equiv_pos_as_xyz
x,y,z
-y,1/4+x,1/4+z
3/4-x,1/4-y,1/2+z
3/4+y,-x,3/4+z
x,1/4-y,1/4-z
3/4+y,1/4+x,1/2-z
3/4-x,y,3/4-z
-y,-x,-z
z,x,y
-x,1/4+z,1/4+y
3/4-z,1/4-x,1/2+y
3/4+x,-z,3/4+y
z,1/4-x,1/4-y
3/4+x,1/4+z,1/2-y
3/4-z,x,3/4-y
-x,-z,-y
y,z,x
-z,-y,-x
1/2-z,3/4+y,1/4+x
3/4+z,3/4+y,-x
1/4+z,-y,1/4+x
y,1/4-z,1/4-x
1/4-y,3/4-z,1/2+x
1/4-y,z,1/4-x
-x,-y,-z
y,3/4-x,3/4-z
1/4+x,3/4+y,1/2-z
1/4-y,x,1/4-z
-x,3/4+y,3/4+z
1/4-y,3/4-x,1/2+z
1/4+x,-y,1/4+z
y,x,z
-z,-x,-y
x,3/4-z,3/4-y
1/4+z,3/4+x,1/2-y
1/4-x,z,1/4-y
-z,3/4+x,3/4+y
1/4-x,3/4-z,1/2+y
1/4+z,-x,1/4+y
x,z,y
-y,-z,-x
z,y,x
1/2+z,1/4-y,3/4-x
1/4-z,1/4-y,x
3/4-z,y,3/4-x
-y,3/4+z,3/4+x
3/4+y,1/4+z,1/2-x
3/4+y,-z,3/4+x
x,1/2+y,1/2+z
-y,3/4+x,3/4+z
3/4-x,3/4-y,z
3/4+y,1/2-x,1/4+z
x,3/4-y,3/4-z
3/4+y,3/4+x,-z
3/4-x,1/2+y,1/4-z
-y,1/2-x,1/2-z
z,1/2+x,1/2+y
-x,3/4+z,3/4+y
3/4-z,3/4-x,y
3/4+x,1/2-z,1/4+y
z,3/4-x,3/4-y
3/4+x,3/4+z,-y
3/4-z,1/2+x,1/4-y
-x,1/2-z,1/2-y
y,1/2+z,1/2+x
-z,1/2-y,1/2-x
1/2-z,1/4+y,3/4+x
3/4+z,1/4+y,1/2-x
1/4+z,1/2-y,3/4+x
y,3/4-z,3/4-x
1/4-y,1/4-z,x
1/4-y,1/2+z,3/4-x
-x,1/2-y,1/2-z
y,1/4-x,1/4-z
1/4+x,1/4+y,-z
1/4-y,1/2+x,3/4-z
-x,1/4+y,1/4+z
1/4-y,1/4-x,z
1/4+x,1/2-y,3/4+z
y,1/2+x,1/2+z
-z,1/2-x,1/2-y
x,1/4-z,1/4-y
1/4+z,1/4+x,-y
1/4-x,1/2+z,3/4-y
-z,1/4+x,1/4+y
1/4-x,1/4-z,y
1/4+z,1/2-x,3/4+y
x,1/2+z,1/2+y
-y,1/2-z,1/2-x
z,1/2+y,1/2+x
1/2+z,3/4-y,1/4-x
1/4-z,3/4-y,1/2+x
3/4-z,1/2+y,1/4-x
-y,1/4+z,1/4+x
3/4+y,3/4+z,-x
3/4+y,1/2-z,1/4+x
1/2+x,y,1/2+z
1/2-y,1/4+x,3/4+z
1/4-x,1/4-y,z
1/4+y,-x,1/4+z
1/2+x,1/4-y,3/4-z
1/4+y,1/4+x,-z
1/4-x,y,1/4-z
1/2-y,-x,1/2-z
1/2+z,x,1/2+y
1/2-x,1/4+z,3/4+y
1/4-z,1/4-x,y
1/4+x,-z,1/4+y
1/2+z,1/4-x,3/4-y
1/4+x,1/4+z,-y
1/4-z,x,1/4-y
1/2-x,-z,1/2-y
1/2+y,z,1/2+x
1/2-z,-y,1/2-x
-z,3/4+y,3/4+x
1/4+z,3/4+y,1/2-x
3/4+z,-y,3/4+x
1/2+y,1/4-z,3/4-x
3/4-y,3/4-z,x
3/4-y,z,3/4-x
1/2-x,-y,1/2-z
1/2+y,3/4-x,1/4-z
3/4+x,3/4+y,-z
3/4-y,x,3/4-z
1/2-x,3/4+y,1/4+z
3/4-y,3/4-x,z
3/4+x,-y,3/4+z
1/2+y,x,1/2+z
1/2-z,-x,1/2-y
1/2+x,3/4-z,1/4-y
3/4+z,3/4+x,-y
3/4-x,z,3/4-y
1/2-z,3/4+x,1/4+y
3/4-x,3/4-z,y
3/4+z,-x,3/4+y
1/2+x,z,1/2+y
1/2-y,-z,1/2-x
1/2+z,y,1/2+x
z,1/4-y,1/4-x
3/4-z,1/4-y,1/2+x
1/4-z,y,1/4-x
1/2-y,3/4+z,1/4+x
1/4+y,1/4+z,-x
1/4+y,-z,1/4+x
1/2+x,1/2+y,z
1/2-y,3/4+x,1/4+z
1/4-x,3/4-y,1/2+z
1/4+y,1/2-x,3/4+z
1/2+x,3/4-y,1/4-z
1/4+y,3/4+x,1/2-z
1/4-x,1/2+y,3/4-z
1/2-y,1/2-x,-z
1/2+z,1/2+x,y
1/2-x,3/4+z,1/4+y
1/4-z,3/4-x,1/2+y
1/4+x,1/2-z,3/4+y
1/2+z,3/4-x,1/4-y
1/4+x,3/4+z,1/2-y
1/4-z,1/2+x,3/4-y
1/2-x,1/2-z,-y
1/2+y,1/2+z,x
1/2-z,1/2-y,-x
-z,1/4+y,1/4+x
1/4+z,1/4+y,-x
3/4+z,1/2-y,1/4+x
1/2+y,3/4-z,1/4-x
3/4-y,1/4-z,1/2+x
3/4-y,1/2+z,1/4-x
1/2-x,1/2-y,-z
1/2+y,1/4-x,3/4-z
3/4+x,1/4+y,1/2-z
3/4-y,1/2+x,1/4-z
1/2-x,1/4+y,3/4+z
3/4-y,1/4-x,1/2+z
3/4+x,1/2-y,1/4+z
1/2+y,1/2+x,z
1/2-z,1/2-x,-y
1/2+x,1/4-z,3/4-y
3/4+z,1/4+x,1/2-y
3/4-x,1/2+z,1/4-y
1/2-z,1/4+x,3/4+y
3/4-x,1/4-z,1/2+y
3/4+z,1/2-x,1/4+y
1/2+x,1/2+z,y
1/2-y,1/2-z,-x
1/2+z,1/2+y,x
z,3/4-y,3/4-x
3/4-z,3/4-y,x
1/4-z,1/2+y,3/4-x
1/2-y,1/4+z,3/4+x
1/4+y,3/4+z,1/2-x
1/4+y,1/2-z,3/4+x

loop_
_atom_site_aniso_label
_atom_site_aniso_U_11
_atom_site_aniso_U_22
_atom_site_aniso_U_33
_atom_site_aniso_U_12
_atom_site_aniso_U_13
_atom_site_aniso_U_23
Fe .00512(4) .00512(4) .00512(4) -.00066(2) -.00066(2) -.00066(2)
Mn .00544(4) .00544(4) .00544(4) 0 0 0
Zn .00544(4) .00544(4) .00544(4) 0 0 0
O .00547(7) .00547(7) .00547(7) -.00029(7) -.00029(7) -.00029(7)

loop_
_atom_site_label
_atom_site_fract_x
_atom_site_fract_y
_atom_site_fract_z
_atom_site_U_iso_or_equiv
_atom_site_occupancy
Fe .5 .5 .5 .00512(2) 1
Mn .125 .125 .125 .00544(2) .350(10)
Zn .125 .125 .125 .00544(2) .650(10)
O .26103(4) .26103(4) .26103(4) .00547(3) 1

loop_
_atom_type_symbol
_atom_type_description
_atom_type_scat_dispersion_real
_atom_type_scat_dispersion_imag
_atom_type_scat_source
Zn2+ Zn2+ 0.2839 1.4301 'International Tables Vol C Tables 4.2.6.8 and 6.1.1.4'
O2- O2- 0.0106 0.0060 '(Rez et al., 1994)'
Mn2+ Mn2+ 0.3368 0.7283 'International Tables Vol C Tables 4.2.6.8 and 6.1.1.4'
Fe3+ Fe3+ 0.3463 0.8444 'International Tables Vol C Tables 4.2.6.8 and 6.1.1.4'

loop_
_geom_angle_atom_site_label_1
_geom_angle_atom_site_label_2
_geom_angle_atom_site_label_3
_geom_angle_site_symmetry_1
_geom_angle_site_symmetry_3
_geom_angle
_geom_angle_publ_flag
O Zn O . 5_555 109.470(10) no
O Zn O . 24_555 109.470(10) no
O Zn O 5 24 109.470(10) no
O Zn O 5_555 24_555 109.470(10) no
O Zn O 5_555 . 109.470(10) no
O Zn O 24_555 . 109.470(10) no
O Fe O 2_655 7_555 95.400(10) no
O Fe O 2_655 21_565 84.600(10) yes
O Fe O 2_655 26_555 180.00 no
O Fe O 7_555 21_565 180.00 no
O Fe O 7_555 26_555 84.600(10) no
O Fe O 21_565 26_555 95.400(10) no
O Fe O 21_565 . 95.400(10) no
O Fe O 21_565 . 84.600(10) no
O Fe O 26_555 . 84.600(10) no
O Fe O 26_555 . 95.400(10) no
O Fe O . . 180.00 no
O Mn O . 5_555 109.470(10) no
O Mn O . 24_555 109.470(10) no
O Mn O . . 109.470(10) no
O Mn O 5_555 24_555 109.470(10) no
O Mn O 5_555 . 109.470(10) no
O Mn O 24_555 . 109.470(10) no
Fe O Fe 4_464 20_446 95.150(10) no
Fe O Fe 4_464 26_555 95.150(10) no
Fe O Fe 20_446 26_555 95.150(10) no

loop_
_geom_bond_atom_site_label_1
_geom_bond_atom_site_label_2
_geom_bond_site_symmetry_1
_geom_bond_site_symmetry_2
_geom_bond_distance
_geom_bond_publ_flag
Zn O . . 1.9921(3) yes
Mn O . . 1.9921(3) yes
Fe O . 2_655 2.0248(3) yes
Fe O . 7_555 2.0248(3) no
Fe O . 21_565 2.0248(3) no
Fe O . 26_555 2.0248(3) no
Fe O . . 2.0248(3) no
Fe O . . 2.0248(3) no
Mn O . 5_555 1.9921(3) no
Mn O . 24_555 1.9921(3) no
Mn O . . 1.9921(3) no
Zn O . . 1.9921(3) no
Zn O . 5_555 1.9921(3) no
Zn O . 24_555 1.9921(3) no
